data_7242360
loop_
_publ_author_name
'Ostache, Nicu-Cosmin'
'Hiebel, Marie-Aude'
'F\^inaru, Adriana-Lumini\,ta'
'Allouchi, Hassan'
'Guillaumet, G\'erald'
'Suzenet, Franck'

_publ_section_title
;
 Access and modulation of substituted
 1-methyl-1,6-dihydropyrazolo[3,4-c]pyrazoles
;
_journal_issue 16
_journal_name_full 'RSC Advances'
_journal_page_first 9756
_journal_page_last 9765
_journal_paper_doi 10.1039/D1RA00314C
_journal_volume 11
_journal_year 2021
_chemical_formula_moiety 'C19 H18 N4 O2'
_chemical_formula_sum 'C19 H18 N4 O2'
_chemical_formula_weight 334.37
_chemical_name_common pyrazolo[3,4-c]pyrazole
_space_group_crystal_system monoclinic
_space_group_IT_number 14
_space_group_name_Hall '-P 2ybc'
_space_group_name_H-M_alt 'P 1 21/c 1'
_atom_sites_solution_hydrogens geom
_audit_creation_method SHELXL-2014/7
_audit_update_record
;
2020-04-05 deposited with the CCDC.	2021-02-23 downloaded from the CCDC.
;
_cell_angle_alpha 90
_cell_angle_beta 90.409(9)
_cell_angle_gamma 90
_cell_formula_units_Z 4
_cell_length_a 7.3904(8)
_cell_length_b 19.8941(14)
_cell_length_c 11.3675(11)
_cell_measurement_reflns_used 1798
_cell_measurement_temperature 296(2)
_cell_measurement_theta_max 22.799
_cell_measurement_theta_min 4.094
_cell_volume 1671.3(3)
_computing_cell_refinement
;
CrysAlisPro, Agilent Technologies,
Version 1.171.37.34i (release 04-08-2014 CrysAlis171 .NET)
(compiled Aug  4 2014,14:34:23)
;
_computing_data_collection
;
CrysAlisPro, Agilent Technologies,
Version 1.171.37.34i (release 04-08-2014 CrysAlis171 .NET)
(compiled Aug  4 2014,14:34:23)
;
_computing_data_reduction
;
CrysAlisPro, Agilent Technologies,
Version 1.171.37.34i (release 04-08-2014 CrysAlis171 .NET)
(compiled Aug  4 2014,14:34:23)
;
_computing_molecular_graphics 'Wingx 2014.1 (L.J. Farrugia, 2012)'
_computing_publication_material 'Mercury 3.7'
_computing_structure_refinement 'SHELXL-2014/7 (Sheldrick, 2014)'
_computing_structure_solution 'SHELXS-2014/7 (Sheldrick, 2014)'
_diffrn_ambient_temperature 296(2)
_diffrn_detector 'CCD plate'
_diffrn_detector_area_resol_mean 8.3622
_diffrn_detector_type 'Sapphire2, large Be window'
_diffrn_measured_fraction_theta_full 0.998
_diffrn_measured_fraction_theta_max 0.999
_diffrn_measurement_details
;
#__ type_ start__ end____ width___ exp.time_
  1 omega  -36.00   48.00   1.0000  110.0000
omega____ theta____ kappa____ phi______ frames
    -      -16.8549   77.0000 -120.0000 84

#__ type_ start__ end____ width___ exp.time_
  2 omega  -48.00    0.00   1.0000  110.0000
omega____ theta____ kappa____ phi______ frames
    -      -16.8549   77.0000 -150.0000 48

#__ type_ start__ end____ width___ exp.time_
  3 omega   -9.00   93.00   1.0000  110.0000
omega____ theta____ kappa____ phi______ frames
    -       17.7924   77.0000    0.0000 102

#__ type_ start__ end____ width___ exp.time_
  4 omega   -5.00   97.00   1.0000  110.0000
omega____ theta____ kappa____ phi______ frames
    -       17.7920   77.0000  120.0000 102
;
_diffrn_measurement_device 'four-circle diffractometer'
_diffrn_measurement_device_type 'Xcalibur, Sapphire2, large Be window'
_diffrn_measurement_method '\w scans'
_diffrn_orient_matrix_UB_11 -0.0345233000
_diffrn_orient_matrix_UB_12 0.0332274000
_diffrn_orient_matrix_UB_13 0.0026410000
_diffrn_orient_matrix_UB_21 0.0080440000
_diffrn_orient_matrix_UB_22 0.0028450000
_diffrn_orient_matrix_UB_23 -0.0619488000
_diffrn_orient_matrix_UB_31 -0.0892085000
_diffrn_orient_matrix_UB_32 -0.0125855000
_diffrn_orient_matrix_UB_33 -0.0070503000
_diffrn_radiation_probe x-ray
_diffrn_radiation_type MoK\a
_diffrn_radiation_wavelength 0.71073
_diffrn_reflns_av_R_equivalents 0.0938
_diffrn_reflns_av_unetI/netI 0.0710
_diffrn_reflns_Laue_measured_fraction_full 0.998
_diffrn_reflns_Laue_measured_fraction_max 0.999
_diffrn_reflns_limit_h_max 9
_diffrn_reflns_limit_h_min -8
_diffrn_reflns_limit_k_max 24
_diffrn_reflns_limit_k_min -24
_diffrn_reflns_limit_l_max 14
_diffrn_reflns_limit_l_min -11
_diffrn_reflns_number 11250
_diffrn_reflns_point_group_measured_fraction_full 0.998
_diffrn_reflns_point_group_measured_fraction_max 0.999
_diffrn_reflns_theta_full 25.242
_diffrn_reflns_theta_max 26.368
_diffrn_reflns_theta_min 3.434
_diffrn_source 'Enhance (Mo) X-ray Source'
_exptl_absorpt_coefficient_mu 0.089
_exptl_absorpt_correction_T_max 0.997
_exptl_absorpt_correction_T_min 0.980
_exptl_absorpt_correction_type analytical
_exptl_absorpt_process_details
;
CrysAlisPro, Agilent Technologies,
Version 1.171.37.34i (release 04-08-2014 CrysAlis171 .NET)
(compiled Aug  4 2014,14:34:23)
Analytical numeric absorption correction using a multifaceted crystal
			model based on expressions derived by R.C. Clark & J.S. Reid.
(Clark, R. C. & Reid, J. S. (1995). Acta Cryst. A51, 887-897)
Empirical absorption correction using spherical harmonics,
 implemented in SCALE3 ABSPACK scaling algorithm.
;
_exptl_crystal_colour colourless
_exptl_crystal_density_diffrn 1.329
_exptl_crystal_description 'prism, axis [1 0 0]'
_exptl_crystal_F_000 704
_exptl_crystal_size_max 0.360
_exptl_crystal_size_mid 0.075
_exptl_crystal_size_min 0.040
_refine_diff_density_max 0.244
_refine_diff_density_min -0.179
_refine_diff_density_rms 0.050
_refine_ls_extinction_method none
_refine_ls_goodness_of_fit_ref 0.974
_refine_ls_hydrogen_treatment constr
_refine_ls_matrix_type full
_refine_ls_number_parameters 229
_refine_ls_number_reflns 3408
_refine_ls_number_restraints 0
_refine_ls_restrained_S_all 0.974
_refine_ls_R_factor_all 0.1309
_refine_ls_R_factor_gt 0.0603
_refine_ls_shift/su_max 0.000
_refine_ls_shift/su_mean 0.000
_refine_ls_structure_factor_coef Fsqd
_refine_ls_weighting_details 'w=1/[\s^2^(Fo^2^)+(0.0511P)^2^] where P=(Fo^2^+2Fc^2^)/3'
_refine_ls_weighting_scheme calc
_refine_ls_wR_factor_gt 0.1233
_refine_ls_wR_factor_ref 0.1584
_reflns_Friedel_coverage 0.000
_reflns_number_gt 1635
_reflns_number_total 3408
_reflns_threshold_expression 'I > 2\s(I)'
_cod_data_source_file d1ra00314c2.cif
_cod_data_source_block 4n_296k
_cod_original_sg_symbol_H-M 'P 21/c'
_cod_database_code 7242360
_publcif_datablock.id {87fbad34-f439-41ca-bb78-cc5809cd79ab}

_shelx_shelxl_version_number 2014/7
_shelx_space_group_comment
;
The symmetry employed for this shelxl refinement is uniquely defined
by the following loop, which should always be used as a source of
symmetry information in preference to the above space-group names.
They are only intended as comments.
;
_shelx_estimated_absorpt_t_min 0.969
_shelx_estimated_absorpt_t_max 0.996
_publcif_funding_html
;
;

loop_
_space_group_symop_operation_xyz
'x, y, z'
'-x, y+1/2, -z+1/2'
'-x, -y, -z'
'x, -y-1/2, z-1/2'

loop_
_atom_site_label
_atom_site_type_symbol
_atom_site_fract_x
_atom_site_fract_y
_atom_site_fract_z
_atom_site_U_iso_or_equiv
_atom_site_adp_type
_atom_site_occupancy
_atom_site_site_symmetry_order
_atom_site_calc_flag
_atom_site_refinement_flags_posn
_atom_site_refinement_flags_adp
_atom_site_refinement_flags_occupancy
_atom_site_disorder_assembly
_atom_site_disorder_group
C1 C 0.2563(3) 0.40542(12) 0.0658(2) 0.0505(7) Uani 1 1 d . . . . .
C2 C 0.2462(3) 0.51317(13) 0.1124(3) 0.0526(7) Uani 1 1 d . . . . .
C3 C 0.2516(4) 0.46333(14) 0.2842(3) 0.0652(8) Uani 1 1 d . . . . .
H3 H 0.2560 0.4301 0.3417 0.078 Uiso 1 1 calc R U . . .
C4 C 0.2459(3) 0.45045(12) 0.1618(2) 0.0542(7) Uani 1 1 d . . . . .
C5 C 0.2705(4) 0.55588(13) -0.0996(2) 0.0701(9) Uani 1 1 d . . . . .
H5A H 0.1509 0.5695 -0.1229 0.105 Uiso 1 1 calc R U . . .
H5B H 0.3311 0.5362 -0.1656 0.105 Uiso 1 1 calc R U . . .
H5C H 0.3373 0.5943 -0.0725 0.105 Uiso 1 1 calc R U . . .
C6 C 0.2624(3) 0.33194(12) 0.0645(2) 0.0503(7) Uani 1 1 d . . . . .
C7 C 0.1861(4) 0.29496(13) 0.1549(2) 0.0573(7) Uani 1 1 d . . . . .
H7 H 0.1329 0.3175 0.2175 0.069 Uiso 1 1 calc R U . . .
C8 C 0.1872(4) 0.22511(13) 0.1543(2) 0.0575(7) Uani 1 1 d . . . . .
H8 H 0.1351 0.2011 0.2156 0.069 Uiso 1 1 calc R U . . .
C9 C 0.2660(4) 0.19194(12) 0.0619(2) 0.0523(7) Uani 1 1 d . . . . .
C10 C 0.3425(4) 0.22771(13) -0.0291(2) 0.0553(7) Uani 1 1 d . . . . .
H10 H 0.3955 0.2050 -0.0915 0.066 Uiso 1 1 calc R U . . .
C11 C 0.3406(3) 0.29659(13) -0.0279(2) 0.0541(7) Uani 1 1 d . . . . .
H11 H 0.3924 0.3201 -0.0897 0.065 Uiso 1 1 calc R U . . .
C12 C 0.2092(5) 0.08317(14) 0.1456(3) 0.0957(12) Uani 1 1 d . . . . .
H12A H 0.2686 0.0950 0.2181 0.144 Uiso 1 1 calc R U . . .
H12B H 0.2307 0.0366 0.1285 0.144 Uiso 1 1 calc R U . . .
H12C H 0.0814 0.0907 0.1527 0.144 Uiso 1 1 calc R U . . .
C13 C 0.2422(4) 0.63218(12) 0.1933(2) 0.0524(7) Uani 1 1 d . . . . .
C14 C 0.1457(4) 0.66487(13) 0.1074(2) 0.0592(8) Uani 1 1 d . . . . .
H14 H 0.0793 0.6401 0.0528 0.071 Uiso 1 1 calc R U . . .
C15 C 0.1458(4) 0.73462(13) 0.1007(2) 0.0604(8) Uani 1 1 d . . . . .
H15 H 0.0831 0.7565 0.0407 0.073 Uiso 1 1 calc R U . . .
C16 C 0.2396(4) 0.77079(13) 0.1838(2) 0.0546(7) Uani 1 1 d . . . . .
C17 C 0.3307(4) 0.73787(14) 0.2738(2) 0.0604(7) Uani 1 1 d . . . . .
H17 H 0.3899 0.7626 0.3319 0.072 Uiso 1 1 calc R U . . .
C18 C 0.3340(4) 0.66912(13) 0.2776(2) 0.0569(7) Uani 1 1 d . . . . .
H18 H 0.3981 0.6472 0.3370 0.068 Uiso 1 1 calc R U . . .
C19 C 0.1816(5) 0.87590(14) 0.0895(3) 0.0969(12) Uani 1 1 d . . . . .
H19A H 0.2436 0.8620 0.0197 0.145 Uiso 1 1 calc R U . . .
H19B H 0.2013 0.9231 0.1021 0.145 Uiso 1 1 calc R U . . .
H19C H 0.0544 0.8675 0.0804 0.145 Uiso 1 1 calc R U . . .
N1 N 0.2629(3) 0.43960(10) -0.0346(2) 0.0595(6) Uani 1 1 d . . . . .
N2 N 0.2587(3) 0.50683(10) -0.0055(2) 0.0599(6) Uani 1 1 d . . . . .
N3 N 0.2470(3) 0.56088(10) 0.1980(2) 0.0573(6) Uani 1 1 d . . . . .
N4 N 0.2496(3) 0.52859(11) 0.3063(2) 0.0695(7) Uani 1 1 d . . . . .
O1 O 0.2786(3) 0.12357(9) 0.05269(16) 0.0692(6) Uani 1 1 d . . . . .
O2 O 0.2485(3) 0.83952(9) 0.18672(18) 0.0756(6) Uani 1 1 d . . . . .

loop_
_atom_site_aniso_label
_atom_site_aniso_U_11
_atom_site_aniso_U_22
_atom_site_aniso_U_33
_atom_site_aniso_U_23
_atom_site_aniso_U_13
_atom_site_aniso_U_12
C1 0.0494(17) 0.0511(15) 0.0508(16) 0.0020(14) -0.0015(12) -0.0010(12)
C2 0.0497(17) 0.0530(16) 0.0551(18) -0.0004(15) -0.0025(13) -0.0011(12)
C3 0.085(2) 0.0527(17) 0.058(2) 0.0038(14) -0.0032(16) 0.0017(14)
C4 0.0572(18) 0.0453(15) 0.0600(19) 0.0050(14) 0.0021(14) 0.0006(12)
C5 0.088(2) 0.0618(18) 0.0603(19) 0.0115(15) 0.0013(16) 0.0003(15)
C6 0.0522(17) 0.0494(15) 0.0494(16) 0.0011(13) -0.0033(12) -0.0017(12)
C7 0.0648(19) 0.0574(17) 0.0499(17) -0.0021(14) 0.0057(14) 0.0027(13)
C8 0.0660(19) 0.0556(17) 0.0511(17) 0.0056(14) 0.0050(14) -0.0033(14)
C9 0.0584(18) 0.0450(15) 0.0534(17) -0.0002(14) -0.0059(13) -0.0010(13)
C10 0.0623(18) 0.0545(16) 0.0493(17) -0.0026(14) 0.0039(13) 0.0012(13)
C11 0.0559(18) 0.0584(17) 0.0479(16) 0.0038(14) 0.0026(13) -0.0027(13)
C12 0.138(3) 0.0538(18) 0.095(3) 0.0182(19) 0.015(2) -0.0162(19)
C13 0.0533(17) 0.0479(16) 0.0559(17) -0.0024(13) 0.0006(13) -0.0002(13)
C14 0.0609(19) 0.0559(17) 0.0605(19) -0.0097(14) -0.0134(14) 0.0003(13)
C15 0.0627(19) 0.0569(17) 0.0615(19) -0.0039(15) -0.0079(15) 0.0063(14)
C16 0.0619(18) 0.0490(16) 0.0531(18) -0.0063(14) 0.0075(14) -0.0024(13)
C17 0.067(2) 0.0627(18) 0.0519(18) -0.0092(15) -0.0011(14) -0.0079(15)
C18 0.0624(19) 0.0596(17) 0.0486(17) 0.0017(14) -0.0039(13) -0.0031(14)
C19 0.151(4) 0.0574(19) 0.082(3) 0.0046(19) -0.002(2) 0.007(2)
N1 0.0729(17) 0.0465(13) 0.0590(16) -0.0001(12) -0.0023(12) -0.0045(11)
N2 0.0790(18) 0.0461(13) 0.0546(16) 0.0070(11) 0.0010(12) -0.0013(11)
N3 0.0695(16) 0.0489(14) 0.0535(15) -0.0027(12) -0.0016(12) 0.0007(11)
N4 0.096(2) 0.0580(15) 0.0539(16) 0.0039(12) -0.0032(13) 0.0032(13)
O1 0.0915(16) 0.0488(11) 0.0673(13) 0.0004(10) 0.0029(11) -0.0020(10)
O2 0.1037(17) 0.0535(12) 0.0695(14) -0.0032(10) -0.0035(12) -0.0022(10)

loop_
_atom_type_symbol
_atom_type_description
_atom_type_scat_dispersion_real
_atom_type_scat_dispersion_imag
_atom_type_scat_source
C C 0.0033 0.0016 'International Tables Vol C Tables 4.2.6.8 and 6.1.1.4'
H H 0.0000 0.0000 'International Tables Vol C Tables 4.2.6.8 and 6.1.1.4'
N N 0.0061 0.0033 'International Tables Vol C Tables 4.2.6.8 and 6.1.1.4'
O O 0.0106 0.0060 'International Tables Vol C Tables 4.2.6.8 and 6.1.1.4'

loop_
_geom_angle_atom_site_label_1
_geom_angle_atom_site_label_2
_geom_angle_atom_site_label_3
_geom_angle
_geom_angle_site_symmetry_1
_geom_angle_site_symmetry_3
_geom_angle_publ_flag
N1 C1 C4 109.9(2) . . ?
N1 C1 C6 120.1(2) . . ?
C4 C1 C6 130.0(2) . . ?
N2 C2 N3 140.9(2) . . ?
N2 C2 C4 108.8(2) . . ?
N3 C2 C4 110.1(2) . . ?
N4 C3 C4 111.4(2) . . ?
N4 C3 H3 124.3 . . ?
C4 C3 H3 124.3 . . ?
C2 C4 C1 105.1(2) . . ?
C2 C4 C3 103.8(2) . . ?
C1 C4 C3 150.7(3) . . ?
N2 C5 H5A 109.5 . . ?
N2 C5 H5B 109.5 . . ?
H5A C5 H5B 109.5 . . ?
N2 C5 H5C 109.5 . . ?
H5A C5 H5C 109.5 . . ?
H5B C5 H5C 109.5 . . ?
C7 C6 C11 117.6(2) . . ?
C7 C6 C1 120.7(2) . . ?
C11 C6 C1 121.7(2) . . ?
C6 C7 C8 121.6(2) . . ?
C6 C7 H7 119.2 . . ?
C8 C7 H7 119.2 . . ?
C9 C8 C7 119.1(2) . . ?
C9 C8 H8 120.4 . . ?
C7 C8 H8 120.4 . . ?
O1 C9 C8 124.5(2) . . ?
O1 C9 C10 115.3(2) . . ?
C8 C9 C10 120.3(2) . . ?
C11 C10 C9 120.2(2) . . ?
C11 C10 H10 119.9 . . ?
C9 C10 H10 119.9 . . ?
C10 C11 C6 121.2(2) . . ?
C10 C11 H11 119.4 . . ?
C6 C11 H11 119.4 . . ?
O1 C12 H12A 109.5 . . ?
O1 C12 H12B 109.5 . . ?
H12A C12 H12B 109.5 . . ?
O1 C12 H12C 109.5 . . ?
H12A C12 H12C 109.5 . . ?
H12B C12 H12C 109.5 . . ?
C14 C13 C18 119.5(2) . . ?
C14 C13 N3 120.9(2) . . ?
C18 C13 N3 119.5(2) . . ?
C13 C14 C15 120.8(2) . . ?
C13 C14 H14 119.6 . . ?
C15 C14 H14 119.6 . . ?
C16 C15 C14 119.1(3) . . ?
C16 C15 H15 120.4 . . ?
C14 C15 H15 120.4 . . ?
O2 C16 C15 124.3(3) . . ?
O2 C16 C17 115.6(3) . . ?
C15 C16 C17 120.1(2) . . ?
C18 C17 C16 120.3(3) . . ?
C18 C17 H17 119.9 . . ?
C16 C17 H17 119.9 . . ?
C17 C18 C13 120.0(3) . . ?
C17 C18 H18 120.0 . . ?
C13 C18 H18 120.0 . . ?
O2 C19 H19A 109.5 . . ?
O2 C19 H19B 109.5 . . ?
H19A C19 H19B 109.5 . . ?
O2 C19 H19C 109.5 . . ?
H19A C19 H19C 109.5 . . ?
H19B C19 H19C 109.5 . . ?
C1 N1 N2 106.8(2) . . ?
C2 N2 N1 109.3(2) . . ?
C2 N2 C5 132.4(2) . . ?
N1 N2 C5 118.3(2) . . ?
C2 N3 N4 108.2(2) . . ?
C2 N3 C13 132.1(2) . . ?
N4 N3 C13 119.7(2) . . ?
C3 N4 N3 106.6(2) . . ?
C9 O1 C12 118.6(2) . . ?
C16 O2 C19 118.6(2) . . ?

loop_
_geom_bond_atom_site_label_1
_geom_bond_atom_site_label_2
_geom_bond_distance
_geom_bond_site_symmetry_2
_geom_bond_publ_flag
C1 N1 1.330(3) . ?
C1 C4 1.415(3) . ?
C1 C6 1.463(3) . ?
C2 N2 1.351(3) . ?
C2 N3 1.359(3) . ?
C2 C4 1.368(3) . ?
C3 N4 1.323(3) . ?
C3 C4 1.415(4) . ?
C3 H3 0.9300 . ?
C5 N2 1.451(3) . ?
C5 H5A 0.9600 . ?
C5 H5B 0.9600 . ?
C5 H5C 0.9600 . ?
C6 C7 1.387(3) . ?
C6 C11 1.393(3) . ?
C7 C8 1.390(3) . ?
C7 H7 0.9300 . ?
C8 C9 1.373(3) . ?
C8 H8 0.9300 . ?
C9 O1 1.367(3) . ?
C9 C10 1.381(3) . ?
C10 C11 1.370(3) . ?
C10 H10 0.9300 . ?
C11 H11 0.9300 . ?
C12 O1 1.426(3) . ?
C12 H12A 0.9600 . ?
C12 H12B 0.9600 . ?
C12 H12C 0.9600 . ?
C13 C14 1.369(3) . ?
C13 C18 1.382(3) . ?
C13 N3 1.420(3) . ?
C14 C15 1.390(3) . ?
C14 H14 0.9300 . ?
C15 C16 1.372(3) . ?
C15 H15 0.9300 . ?
C16 O2 1.369(3) . ?
C16 C17 1.385(3) . ?
C17 C18 1.369(3) . ?
C17 H17 0.9300 . ?
C18 H18 0.9300 . ?
C19 O2 1.408(3) . ?
C19 H19A 0.9600 . ?
C19 H19B 0.9600 . ?
C19 H19C 0.9600 . ?
N1 N2 1.378(3) . ?
N3 N4 1.389(3) . ?

loop_
_publcif_info_exptl_table_extra_item
sin_theta_over_lambda_max

loop_
_publcif_info_exptl_table_header_item
?
